data_1504013
loop_
_publ_author_name
'Balaji, Ganapathy'
'Valiyaveettil, Suresh'

_publ_section_title
;
 Synthesis and properties of symmetric and unsymmetric
 dibenzothienopyrroles.
;
_journal_issue 15
_journal_name_full 'Organic letters'
_journal_page_first 3358
_journal_page_last 3361
_journal_paper_doi 10.1021/ol901133m
_journal_volume 11
_journal_year 2009
_chemical_formula_sum 'C28 H25 N S2'
_chemical_formula_weight 439.61
_chemical_name_systematic
; 
 ? 
;
_space_group_IT_number 2
_symmetry_cell_setting triclinic
_symmetry_space_group_name_Hall '-P 1'
_symmetry_space_group_name_H-M 'P -1'
_atom_sites_solution_hydrogens geom
_atom_sites_solution_primary direct
_atom_sites_solution_secondary difmap
_audit_creation_method SHELXL-97
_cell_angle_alpha 102.4620(10)
_cell_angle_beta 100.0360(10)
_cell_angle_gamma 102.8830(10)
_cell_formula_units_Z 2
_cell_length_a 8.3728(5)
_cell_length_b 11.6125(7)
_cell_length_c 12.3650(7)
_cell_measurement_reflns_used 4623
_cell_measurement_temperature 223(2)
_cell_measurement_theta_max 27.49
_cell_measurement_theta_min 2.18
_cell_volume 1112.69(11)
_computing_cell_refinement 'Bruker SMART'
_computing_data_collection 'Bruker SMART'
_computing_data_reduction 'Bruker SAINT'
_computing_molecular_graphics 'Bruker SHELXTL'
_computing_publication_material 'Bruker SHELXTL'
_computing_structure_refinement 'SHELXL-97 (Sheldrick, 1997)'
_computing_structure_solution 'SHELXS-97 (Sheldrick, 1990)'
_diffrn_ambient_temperature 223(2)
_diffrn_measured_fraction_theta_full 0.994
_diffrn_measured_fraction_theta_max 0.994
_diffrn_measurement_device_type 'CCD area detector'
_diffrn_measurement_method 'phi and omega scans'
_diffrn_radiation_monochromator graphite
_diffrn_radiation_source 'fine-focus sealed tube'
_diffrn_radiation_type MoK\a
_diffrn_radiation_wavelength 0.71073
_diffrn_reflns_av_R_equivalents 0.0185
_diffrn_reflns_av_sigmaI/netI 0.0330
_diffrn_reflns_limit_h_max 8
_diffrn_reflns_limit_h_min -10
_diffrn_reflns_limit_k_max 15
_diffrn_reflns_limit_k_min -14
_diffrn_reflns_limit_l_max 16
_diffrn_reflns_limit_l_min -12
_diffrn_reflns_number 7854
_diffrn_reflns_theta_full 27.49
_diffrn_reflns_theta_max 27.49
_diffrn_reflns_theta_min 1.73
_exptl_absorpt_coefficient_mu 0.255
_exptl_absorpt_correction_T_max 0.9273
_exptl_absorpt_correction_T_min 0.8414
_exptl_absorpt_correction_type multi-scan
_exptl_absorpt_process_details 'Sadabs, (Sheldrick 2001)'
_exptl_crystal_colour COLOURLESS
_exptl_crystal_density_diffrn 1.312
_exptl_crystal_density_meas ?
_exptl_crystal_density_method 'not measured'
_exptl_crystal_description BLOCK
_exptl_crystal_F_000 464
_exptl_crystal_size_max 0.58
_exptl_crystal_size_mid 0.40
_exptl_crystal_size_min 0.30
_refine_diff_density_max 0.349
_refine_diff_density_min -0.259
_refine_diff_density_rms 0.063
_refine_ls_extinction_method none
_refine_ls_goodness_of_fit_ref 1.067
_refine_ls_hydrogen_treatment constr
_refine_ls_matrix_type full
_refine_ls_number_parameters 281
_refine_ls_number_reflns 5061
_refine_ls_number_restraints 0
_refine_ls_restrained_S_all 1.067
_refine_ls_R_factor_all 0.0453
_refine_ls_R_factor_gt 0.0404
_refine_ls_shift/su_max 0.001
_refine_ls_shift/su_mean 0.000
_refine_ls_structure_factor_coef Fsqd
_refine_ls_weighting_details 'calc w=1/[\s^2^(Fo^2^)+(0.0733P)^2^+0.1375P] where P=(Fo^2^+2Fc^2^)/3'
_refine_ls_weighting_scheme calc
_refine_ls_wR_factor_gt 0.1132
_refine_ls_wR_factor_ref 0.1185
_reflns_number_gt 4412
_reflns_number_total 5061
_reflns_threshold_expression >2sigma(I)
_cod_data_source_file ol901133m_si_002.cif
_cod_data_source_block 8044
_cod_depositor_comments
;
The following automatic conversions were performed:

'_symmetry_cell_setting' value 'Triclinic' changed to 'triclinic'
according to /home/saulius/struct/CIF-dictionaries/cif_core.dic
dictionary named 'cif_core.dic' version 2.4.2 from
2011-04-26.

'_exptl_absorpt_correction_type' value 'Multi-scan'
changed to 'multi-scan' according to
/home/saulius/struct/CIF-dictionaries/cif_core.dic dictionary named
'cif_core.dic' version 2.4.2 from 2011-04-26.

Automatic conversion script
Id: cif_fix_values 1715 2011-07-08 13:25:40Z adriana 

The following automatic conversions were performed:

'_exptl_crystal_density_meas' value 'Not Measured' was changed to '?'
- the value is perceived as not measured.

Automatic conversion script
Id: cif_fix_values 3008 2015-01-20 13:52:24Z robertas 
;
_cod_original_sg_symbol_H-M P-1
_cod_database_code 1504013

loop_
_symmetry_equiv_pos_as_xyz
'x, y, z'
'-x, -y, -z'

loop_
_atom_site_label
_atom_site_type_symbol
_atom_site_fract_x
_atom_site_fract_y
_atom_site_fract_z
_atom_site_U_iso_or_equiv
_atom_site_adp_type
_atom_site_occupancy
_atom_site_symmetry_multiplicity
_atom_site_calc_flag
_atom_site_refinement_flags
S1 S 0.66391(4) 0.35246(3) 0.50471(3) 0.03288(12) Uani 1 1 d .
S7 S 0.15690(5) 0.11914(3) 0.11848(3) 0.03636(12) Uani 1 1 d .
N6 N 0.38808(15) 0.35622(10) 0.22334(9) 0.0301(3) Uani 1 1 d .
C2 C 0.86846(19) 0.59091(15) 0.55647(13) 0.0397(3) Uani 1 1 d .
H2 H 0.9299 0.5787 0.6223 0.048 Uiso 1 1 calc R
C3 C 0.9098(2) 0.70167(15) 0.53040(15) 0.0434(4) Uani 1 1 d .
H3 H 0.9999 0.7657 0.5791 0.052 Uiso 1 1 calc R
C4 C 0.81929(19) 0.71967(14) 0.43270(14) 0.0401(3) Uani 1 1 d .
H4 H 0.8487 0.7961 0.4166 0.048 Uiso 1 1 calc R
C5 C 0.68658(18) 0.62681(13) 0.35876(12) 0.0341(3) Uani 1 1 d .
H5 H 0.6278 0.6398 0.2924 0.041 Uiso 1 1 calc R
C8 C 0.0778(2) -0.09681(14) 0.18916(14) 0.0400(3) Uani 1 1 d .
H8 H -0.0014 -0.1359 0.1196 0.048 Uiso 1 1 calc R
C9 C 0.1021(2) -0.15750(14) 0.27295(15) 0.0432(4) Uani 1 1 d .
H9 H 0.0392 -0.2392 0.2597 0.052 Uiso 1 1 calc R
C10 C 0.2178(2) -0.09978(14) 0.37627(15) 0.0434(4) Uani 1 1 d .
H10 H 0.2296 -0.1421 0.4327 0.052 Uiso 1 1 calc R
C11 C 0.31574(19) 0.01904(13) 0.39717(13) 0.0370(3) Uani 1 1 d .
H11 H 0.3946 0.0571 0.4670 0.044 Uiso 1 1 calc R
C12 C 0.29636(17) 0.08201(12) 0.31332(12) 0.0301(3) Uani 1 1 d .
C13 C 0.17373(18) 0.02353(13) 0.21064(12) 0.0331(3) Uani 1 1 d .
C14 C 0.37943(17) 0.20451(12) 0.31432(11) 0.0293(3) Uani 1 1 d .
C15 C 0.31387(18) 0.23623(12) 0.21817(12) 0.0307(3) Uani 1 1 d .
C16 C 0.50498(17) 0.31069(12) 0.38233(11) 0.0287(3) Uani 1 1 d .
C17 C 0.50891(16) 0.40237(12) 0.32705(11) 0.0283(3) Uani 1 1 d .
C18 C 0.73443(17) 0.49775(13) 0.48378(12) 0.0311(3) Uani 1 1 d .
C19 C 0.64035(17) 0.51335(12) 0.38344(11) 0.0288(3) Uani 1 1 d .
C20 C 0.33594(16) 0.41939(12) 0.14232(11) 0.0286(3) Uani 1 1 d .
C21 C 0.30945(18) 0.36503(13) 0.02697(12) 0.0322(3) Uani 1 1 d .
H21 H 0.3282 0.2878 0.0022 0.039 Uiso 1 1 calc R
C22 C 0.25499(18) 0.42541(13) -0.05167(12) 0.0346(3) Uani 1 1 d .
H22 H 0.2360 0.3875 -0.1298 0.041 Uiso 1 1 calc R
C23 C 0.22789(17) 0.53967(13) -0.01837(12) 0.0337(3) Uani 1 1 d .
C24 C 0.25537(19) 0.59253(13) 0.09853(13) 0.0352(3) Uani 1 1 d .
H24 H 0.2382 0.6703 0.1235 0.042 Uiso 1 1 calc R
C25 C 0.30714(18) 0.53320(12) 0.17813(12) 0.0329(3) Uani 1 1 d .
H25 H 0.3228 0.5697 0.2562 0.040 Uiso 1 1 calc R
C26 C 0.1709(2) 0.60434(14) -0.10583(14) 0.0409(4) Uani 1 1 d .
H26A H 0.0529 0.6032 -0.1084 0.049 Uiso 1 1 calc R
H26B H 0.1760 0.5582 -0.1809 0.049 Uiso 1 1 calc R
C27 C 0.2737(2) 0.73635(14) -0.08368(14) 0.0401(3) Uani 1 1 d .
H27A H 0.2524 0.7861 -0.0157 0.048 Uiso 1 1 calc R
H27B H 0.3937 0.7398 -0.0679 0.048 Uiso 1 1 calc R
C28 C 0.23342(19) 0.79124(13) -0.18272(12) 0.0341(3) Uani 1 1 d .
H28A H 0.1125 0.7848 -0.2004 0.041 Uiso 1 1 calc R
H28B H 0.2587 0.7432 -0.2499 0.041 Uiso 1 1 calc R
C29 C 0.3308(2) 0.92476(14) -0.15967(13) 0.0385(3) Uani 1 1 d .
H29A H 0.2994 0.9736 -0.0958 0.046 Uiso 1 1 calc R
H29B H 0.4515 0.9320 -0.1366 0.046 Uiso 1 1 calc R
C30 C 0.3005(2) 0.97761(14) -0.26073(13) 0.0386(3) Uani 1 1 d .
H30A H 0.1807 0.9738 -0.2820 0.046 Uiso 1 1 calc R
H30B H 0.3282 0.9274 -0.3256 0.046 Uiso 1 1 calc R
C31 C 0.4047(3) 1.10983(15) -0.23648(16) 0.0510(4) Uani 1 1 d .
H31A H 0.3656 1.1622 -0.1806 0.077 Uiso 1 1 calc R
H31B H 0.3925 1.1357 -0.3063 0.077 Uiso 1 1 calc R
H31C H 0.5223 1.1158 -0.2071 0.077 Uiso 1 1 calc R

loop_
_atom_site_aniso_label
_atom_site_aniso_U_11
_atom_site_aniso_U_22
_atom_site_aniso_U_33
_atom_site_aniso_U_23
_atom_site_aniso_U_13
_atom_site_aniso_U_12
S1 0.0370(2) 0.0339(2) 0.02557(19) 0.00831(14) 0.00048(14) 0.01027(14)
S7 0.0409(2) 0.0316(2) 0.02865(19) 0.00758(15) -0.00256(14) 0.00264(15)
N6 0.0358(6) 0.0277(6) 0.0232(5) 0.0075(4) 0.0009(4) 0.0051(4)
C2 0.0348(7) 0.0411(8) 0.0348(8) 0.0041(6) -0.0009(6) 0.0065(6)
C3 0.0345(8) 0.0393(8) 0.0435(9) 0.0016(7) 0.0012(6) -0.0007(6)
C4 0.0383(8) 0.0335(7) 0.0432(8) 0.0079(6) 0.0097(6) 0.0011(6)
C5 0.0354(7) 0.0333(7) 0.0319(7) 0.0095(6) 0.0074(6) 0.0058(6)
C8 0.0408(8) 0.0337(7) 0.0388(8) 0.0065(6) 0.0062(6) 0.0018(6)
C9 0.0485(9) 0.0309(7) 0.0482(9) 0.0125(7) 0.0127(7) 0.0036(6)
C10 0.0525(9) 0.0380(8) 0.0454(9) 0.0205(7) 0.0147(7) 0.0119(7)
C11 0.0440(8) 0.0344(7) 0.0333(7) 0.0119(6) 0.0073(6) 0.0108(6)
C12 0.0334(7) 0.0287(6) 0.0293(7) 0.0075(5) 0.0078(5) 0.0103(5)
C13 0.0363(7) 0.0312(7) 0.0316(7) 0.0096(6) 0.0074(6) 0.0081(6)
C14 0.0343(7) 0.0301(7) 0.0235(6) 0.0073(5) 0.0049(5) 0.0098(5)
C15 0.0354(7) 0.0273(6) 0.0273(7) 0.0073(5) 0.0041(5) 0.0067(5)
C16 0.0323(7) 0.0310(6) 0.0232(6) 0.0077(5) 0.0049(5) 0.0099(5)
C17 0.0309(6) 0.0294(6) 0.0238(6) 0.0065(5) 0.0042(5) 0.0089(5)
C18 0.0309(7) 0.0322(7) 0.0284(7) 0.0059(5) 0.0049(5) 0.0085(5)
C19 0.0303(6) 0.0310(7) 0.0242(6) 0.0053(5) 0.0061(5) 0.0086(5)
C20 0.0301(6) 0.0299(6) 0.0239(6) 0.0088(5) 0.0028(5) 0.0051(5)
C21 0.0377(7) 0.0298(7) 0.0271(7) 0.0063(5) 0.0050(5) 0.0085(5)
C22 0.0411(8) 0.0371(7) 0.0205(6) 0.0063(5) 0.0023(5) 0.0057(6)
C23 0.0333(7) 0.0353(7) 0.0307(7) 0.0141(6) 0.0027(5) 0.0041(6)
C24 0.0428(8) 0.0296(7) 0.0338(7) 0.0098(6) 0.0077(6) 0.0105(6)
C25 0.0410(7) 0.0313(7) 0.0253(6) 0.0068(5) 0.0074(5) 0.0082(6)
C26 0.0441(8) 0.0414(8) 0.0348(8) 0.0185(7) -0.0002(6) 0.0061(6)
C27 0.0413(8) 0.0413(8) 0.0374(8) 0.0187(7) 0.0029(6) 0.0077(6)
C28 0.0385(7) 0.0360(7) 0.0314(7) 0.0135(6) 0.0087(6) 0.0126(6)
C29 0.0458(8) 0.0372(8) 0.0320(7) 0.0117(6) 0.0066(6) 0.0095(6)
C30 0.0459(8) 0.0341(7) 0.0369(8) 0.0130(6) 0.0068(6) 0.0116(6)
C31 0.0686(11) 0.0342(8) 0.0502(10) 0.0143(7) 0.0146(8) 0.0103(8)

loop_
_atom_type_symbol
_atom_type_description
_atom_type_scat_dispersion_real
_atom_type_scat_dispersion_imag
_atom_type_scat_source
C C 0.0033 0.0016 'International Tables Vol C Tables 4.2.6.8 and 6.1.1.4'
H H 0.0000 0.0000 'International Tables Vol C Tables 4.2.6.8 and 6.1.1.4'
N N 0.0061 0.0033 'International Tables Vol C Tables 4.2.6.8 and 6.1.1.4'
S S 0.1246 0.1234 'International Tables Vol C Tables 4.2.6.8 and 6.1.1.4'

loop_
_geom_angle_atom_site_label_1
_geom_angle_atom_site_label_2
_geom_angle_atom_site_label_3
_geom_angle
C16 S1 C18 90.54(6)
C15 S7 C13 89.39(7)
C15 N6 C17 105.82(11)
C15 N6 C20 124.93(11)
C17 N6 C20 128.99(11)
C3 C2 C18 118.75(14)
C2 C3 C4 120.65(14)
C5 C4 C3 121.10(14)
C4 C5 C19 119.64(14)
C9 C8 C13 118.21(14)
C8 C9 C10 121.13(14)
C11 C10 C9 120.86(15)
C10 C11 C12 119.33(14)
C11 C12 C13 118.98(13)
C11 C12 C14 130.21(13)
C13 C12 C14 110.77(12)
C8 C13 C12 121.41(14)
C8 C13 S7 125.57(12)
C12 C13 S7 113.01(10)
C15 C14 C16 105.17(12)
C15 C14 C12 112.41(12)
C16 C14 C12 142.36(12)
N6 C15 C14 111.74(12)
N6 C15 S7 133.91(10)
C14 C15 S7 114.34(10)
C17 C16 C14 108.61(12)
C17 C16 S1 112.65(10)
C14 C16 S1 138.36(11)
C16 C17 N6 108.65(12)
C16 C17 C19 114.30(12)
N6 C17 C19 136.79(12)
C2 C18 C19 121.82(14)
C2 C18 S1 124.71(11)
C19 C18 S1 113.46(10)
C5 C19 C18 118.02(13)
C5 C19 C17 132.95(13)
C18 C19 C17 109.02(12)
C21 C20 C25 119.81(13)
C21 C20 N6 119.67(12)
C25 C20 N6 120.50(12)
C20 C21 C22 119.53(13)
C23 C22 C21 121.89(13)
C22 C23 C24 117.47(13)
C22 C23 C26 120.83(13)
C24 C23 C26 121.70(13)
C25 C24 C23 121.56(13)
C24 C25 C20 119.73(13)
C23 C26 C27 114.69(12)
C28 C27 C26 113.23(13)
C27 C28 C29 113.62(12)
C30 C29 C28 113.95(13)
C29 C30 C31 112.73(13)

loop_
_geom_bond_atom_site_label_1
_geom_bond_atom_site_label_2
_geom_bond_distance
S1 C16 1.7290(13)
S1 C18 1.7492(15)
S7 C15 1.7352(14)
S7 C13 1.7638(14)
N6 C15 1.3760(17)
N6 C17 1.4017(17)
N6 C20 1.4282(16)
C2 C3 1.377(2)
C2 C18 1.387(2)
C3 C4 1.392(2)
C4 C5 1.385(2)
C5 C19 1.4022(19)
C8 C9 1.384(2)
C8 C13 1.390(2)
C9 C10 1.389(2)
C10 C11 1.382(2)
C11 C12 1.3992(19)
C12 C13 1.411(2)
C12 C14 1.4338(19)
C14 C15 1.3792(18)
C14 C16 1.4138(19)
C16 C17 1.3813(19)
C17 C19 1.4389(19)
C18 C19 1.4186(19)
C20 C21 1.3859(19)
C20 C25 1.3884(19)
C21 C22 1.3882(19)
C22 C23 1.383(2)
C23 C24 1.399(2)
C23 C26 1.5138(19)
C24 C25 1.3815(19)
C26 C27 1.521(2)
C27 C28 1.5193(19)
C28 C29 1.522(2)
C29 C30 1.514(2)
C30 C31 1.523(2)
